data_2010681
loop_
_publ_author_name
'Zuoxiang Wang'
'Yurong Zhang'
'Ibrahim Abdul Razak'
'S.Shanmuga Sundara Raj'
'Hoong-Kun Fun'
'Fengsheng Li'
'Hongchang Song'

_publ_section_title
;
 Hexakis(imidazole-<i>N</i>^3^)nickel(II) bis(4-methoxybenzoate)
;
_journal_issue 2
_journal_name_full 'Acta Crystallographica Section C'
_journal_page_first 161
_journal_page_last 162
_journal_paper_doi 10.1107/S0108270199013827
_journal_volume 56
_journal_year 2000
_chemical_formula_iupac '[Ni(C3 H4 N2 )6 ](C8 H7 O3 )2 '
_chemical_formula_moiety '2C8 H7 O3 -, C18 H24 N12 Ni+'
_chemical_formula_sum 'C34 H38 N12 Ni O6'
_chemical_formula_weight 769.48
_chemical_name_systematic
;
Hexakis(imidazole)nickel(II) di(p-methoxybenzoate), [Ni(Im)~6~(mB)~2~]
(Im = imidazole, mB = p-methoxybenzoate)
;
_space_group_IT_number 2
_symmetry_cell_setting triclinic
_symmetry_space_group_name_Hall '-P 1'
_symmetry_space_group_name_H-M 'P -1'
_audit_creation_method SHELXL-97
_cell_angle_alpha 61.4740(10)
_cell_angle_beta 76.7640(10)
_cell_angle_gamma 70.9730(10)
_cell_formula_units_Z 1
_cell_length_a 9.8185(4)
_cell_length_b 10.5191(4)
_cell_length_c 10.8556(5)
_cell_measurement_reflns_used 5621
_cell_measurement_temperature 293(2)
_cell_measurement_theta_max 61.10
_cell_measurement_theta_min 2.74
_cell_volume 927.62(7)
_computing_cell_refinement 'SAINT (Siemens, 1996)'
_computing_data_collection 'SMART (Siemens, 1996)'
_computing_data_reduction SAINT
_computing_molecular_graphics SHELXTL
_computing_publication_material
;
SHELXTL and PLATON (Spek, 1990)
;
_computing_structure_refinement SHELXTL
_computing_structure_solution 'SHELXTL (Sheldrick, 1997)'
_diffrn_ambient_temperature 293(2)
_diffrn_detector_area_resol_mean 8.33
_diffrn_measurement_device_type
;
Siemens SMART CCD area detector diffractometer
;
_diffrn_measurement_method '\w scans'
_diffrn_radiation_monochromator graphite
_diffrn_radiation_source 'fine-focus sealed tube'
_diffrn_radiation_type MoK\a
_diffrn_radiation_wavelength .71073
_diffrn_reflns_av_R_equivalents .039
_diffrn_reflns_av_sigmaI/netI .071
_diffrn_reflns_limit_h_max 12
_diffrn_reflns_limit_h_min -12
_diffrn_reflns_limit_k_max 12
_diffrn_reflns_limit_k_min -13
_diffrn_reflns_limit_l_max 14
_diffrn_reflns_limit_l_min -14
_diffrn_reflns_number 6314
_diffrn_reflns_theta_max 27.50
_diffrn_reflns_theta_min 2.74
_exptl_absorpt_coefficient_mu .584
_exptl_absorpt_correction_T_max .923
_exptl_absorpt_correction_T_min .759
_exptl_absorpt_correction_type empirical
_exptl_absorpt_process_details '(SADABS; Sheldrick, 1996)'
_exptl_crystal_colour 'pale blue'
_exptl_crystal_density_diffrn 1.377
_exptl_crystal_density_method 'not measured'
_exptl_crystal_description parallelopiped
_exptl_crystal_F_000 402
_exptl_crystal_size_max .50
_exptl_crystal_size_mid .24
_exptl_crystal_size_min .14
_refine_diff_density_max .74
_refine_diff_density_min -1.05
_refine_ls_extinction_method none
_refine_ls_goodness_of_fit_ref 1.00
_refine_ls_hydrogen_treatment constr
_refine_ls_matrix_type full
_refine_ls_number_parameters 241
_refine_ls_number_reflns 4140
_refine_ls_number_restraints 0
_refine_ls_restrained_S_all 1.00
_refine_ls_R_factor_all .060
_refine_ls_R_factor_gt .052
_refine_ls_shift/su_max .00
_refine_ls_shift/su_mean .00
_refine_ls_structure_factor_coef Fsqd
_refine_ls_weighting_details 'calc w = 1/[\s^2^(Fo^2^)+(0.0853P)^2^] where P=(Fo^2^+2Fc^2^)/3'
_refine_ls_weighting_scheme calc
_refine_ls_wR_factor_ref .140
_reflns_number_gt 3474
_reflns_number_total 4138
_reflns_threshold_expression 'I > 2\s(I)'
_cod_data_source_file sk1338.cif
_cod_data_source_block I
_cod_original_sg_symbol_H-M P-1
_cod_database_code 2010681
_cod_database_fobs_code 2010681

loop_
_symmetry_equiv_pos_as_xyz
'x, y, z'
'-x, -y, -z'

loop_
_atom_site_label
_atom_site_fract_x
_atom_site_fract_y
_atom_site_fract_z
_atom_site_U_iso_or_equiv
_atom_site_adp_type
_atom_site_calc_flag
_atom_site_refinement_flags
_atom_site_occupancy
_atom_site_disorder_assembly
_atom_site_disorder_group
_atom_site_type_symbol
Ni1 1.0000 .0000 .0000 .02620(14) Uani d S 1 . . Ni
O1 .7181(2) .5723(2) .37875(19) .0516(5) Uani d . 1 . . O
O2 .4355(2) .11618(19) .35781(16) .0413(4) Uani d . 1 . . O
O3 .4316(2) .28877(18) .13656(16) .0407(4) Uani d . 1 . . O
N1 .9064(2) -.0372(2) .20911(19) .0340(4) Uani d . 1 . . N
N2 .7497(3) -.0666(3) .3960(2) .0458(5) Uani d . 1 . . N
H2A .6694 -.0718 .4482 .055 Uiso calc R 1 . . H
N3 1.0730(2) -.2351(2) .0674(2) .0330(4) Uani d . 1 . . N
N4 1.1969(3) -.4591(2) .0882(3) .0473(5) Uani d . 1 . . N
H4A 1.2612 -.5281 .0706 .057 Uiso calc R 1 . . H
N5 1.1954(2) .0005(2) .0552(2) .0321(4) Uani d . 1 . . N
N6 1.3347(2) .0761(3) .1252(2) .0448(5) Uani d . 1 . . N
H6A 1.3674 .1341 .1395 .054 Uiso calc R 1 . . H
C1 .7706(3) -.0366(3) .2592(3) .0386(5) Uani d . 1 . . C
H1A .6981 -.0177 .2061 .046 Uiso calc R 1 . . H
C2 .8783(4) -.0871(4) .4362(3) .0572(8) Uani d . 1 . . C
H2B .8971 -.1089 .5253 .069 Uiso calc R 1 . . H
C3 .9751(3) -.0696(4) .3213(3) .0503(7) Uani d . 1 . . C
H3A 1.0729 -.0784 .3190 .060 Uiso calc R 1 . . H
C4 1.0162(3) -.3416(3) .1835(3) .0499(7) Uani d . 1 . . C
H4B .9371 -.3219 .2437 .060 Uiso calc R 1 . . H
C5 1.0932(4) -.4790(3) .1967(3) .0583(8) Uani d . 1 . . C
H5A 1.0776 -.5700 .2669 .070 Uiso calc R 1 . . H
C6 1.1806(3) -.3111(3) .0132(3) .0422(6) Uani d . 1 . . C
H6B 1.2389 -.2675 -.0677 .051 Uiso calc R 1 . . H
C7 1.3081(3) -.1177(3) .1186(3) .0411(6) Uani d . 1 . . C
H7A 1.3236 -.2143 .1289 .049 Uiso calc R 1 . . H
C8 1.3936(3) -.0727(3) .1639(3) .0459(6) Uani d . 1 . . C
H8A 1.4759 -.1317 .2117 .055 Uiso calc R 1 . . H
C9 1.2171(3) .1152(3) .0613(3) .0418(6) Uani d . 1 . . C
H9A 1.1572 .2115 .0251 .050 Uiso calc R 1 . . H
C10 .6589(3) .4831(3) .3587(2) .0363(5) Uani d . 1 . . C
C11 .6449(3) .3424(3) .4589(2) .0410(6) Uani d . 1 . . C
H11A .6789 .3009 .5467 .049 Uiso calc R 1 . . H
C12 .5797(3) .2634(3) .4272(2) .0363(5) Uani d . 1 . . C
H12A .5693 .1695 .4950 .044 Uiso calc R 1 . . H
C13 .5302(2) .3222(2) .2964(2) .0288(4) Uani d . 1 . . C
C14 .5459(3) .4635(3) .1963(2) .0342(5) Uani d . 1 . . C
H14A .5136 .5042 .1079 .041 Uiso calc R 1 . . H
C15 .6089(3) .5440(3) .2267(2) .0378(5) Uani d . 1 . . C
H15A .6179 .6385 .1593 .045 Uiso calc R 1 . . H
C16 .7736(4) .5142(4) .5106(3) .0561(8) Uani d . 1 . . C
H16A .8117 .5870 .5115 .084 Uiso calc R 1 . . H
H16B .8491 .4245 .5245 .084 Uiso calc R 1 . . H
H16C .6974 .4919 .5848 .084 Uiso calc R 1 . . H
C17 .4598(2) .2357(2) .2626(2) .0289(4) Uani d . 1 . . C

loop_
_atom_site_aniso_label
_atom_site_aniso_U_11
_atom_site_aniso_U_22
_atom_site_aniso_U_33
_atom_site_aniso_U_12
_atom_site_aniso_U_13
_atom_site_aniso_U_23
Ni1 .0262(2) .0272(2) .0262(2) -.00938(15) .00287(14) -.01298(17)
O1 .0689(13) .0571(12) .0438(10) -.0382(11) .0003(9) -.0219(10)
O2 .0572(11) .0391(9) .0270(8) -.0267(9) .0030(7) -.0078(7)
O3 .0645(12) .0300(8) .0280(8) -.0128(8) -.0131(8) -.0086(7)
N1 .0356(10) .0363(10) .0303(9) -.0111(8) .0053(8) -.0169(9)
N2 .0548(13) .0442(12) .0365(11) -.0219(11) .0201(10) -.0207(10)
N3 .0337(10) .0293(10) .0340(9) -.0098(8) -.0004(8) -.0123(8)
N4 .0540(13) .0300(11) .0570(13) -.0038(10) -.0074(11) -.0217(10)
N5 .0309(9) .0344(10) .0338(9) -.0110(8) -.0004(8) -.0165(8)
N6 .0446(12) .0496(13) .0551(13) -.0161(10) -.0082(10) -.0302(11)
C1 .0414(13) .0406(13) .0354(12) -.0160(11) .0079(10) -.0192(11)
C2 .0655(19) .072(2) .0300(13) -.0177(16) .0024(13) -.0220(14)
C3 .0421(14) .072(2) .0339(12) -.0145(14) -.0006(11) -.0220(13)
C4 .0624(17) .0394(14) .0413(14) -.0205(13) .0099(13) -.0139(12)
C5 .085(2) .0319(13) .0465(15) -.0187(14) -.0014(15) -.0077(13)
C6 .0424(13) .0336(12) .0484(14) -.0104(10) .0037(11) -.0189(11)
C7 .0393(13) .0368(13) .0503(14) -.0081(10) -.0105(11) -.0196(12)
C8 .0400(13) .0494(15) .0515(15) -.0092(11) -.0149(12) -.0213(13)
C9 .0397(13) .0366(13) .0534(15) -.0090(11) -.0095(11) -.0211(12)
C10 .0418(12) .0392(12) .0344(12) -.0185(10) .0054(10) -.0197(11)
C11 .0545(15) .0434(14) .0258(11) -.0190(12) -.0067(10) -.0102(10)
C12 .0504(14) .0305(11) .0262(10) -.0157(10) -.0014(10) -.0084(9)
C13 .0343(11) .0274(10) .0236(9) -.0098(9) .0024(8) -.0112(9)
C14 .0449(13) .0310(11) .0243(10) -.0121(10) .0004(9) -.0101(9)
C15 .0501(14) .0319(12) .0293(11) -.0184(11) .0034(10) -.0098(10)
C16 .0664(19) .068(2) .0525(16) -.0307(16) -.0052(15) -.0326(16)
C17 .0320(10) .0276(10) .0251(10) -.0070(8) .0028(8) -.0126(9)

loop_
_atom_type_symbol
_atom_type_description
_atom_type_scat_dispersion_real
_atom_type_scat_dispersion_imag
_atom_type_scat_source
C C .0033 .0016 'International Tables Vol C Tables 4.2.6.8 and 6.1.1.4'
H H .0000 .0000 'International Tables Vol C Tables 4.2.6.8 and 6.1.1.4'
N N .0061 .0033 'International Tables Vol C Tables 4.2.6.8 and 6.1.1.4'
O O .0106 .0060 'International Tables Vol C Tables 4.2.6.8 and 6.1.1.4'
Ni Ni .3393 1.1124 'International Tables Vol C Tables 4.2.6.8 and 6.1.1.4'

loop_
_geom_angle_atom_site_label_1
_geom_angle_atom_site_label_2
_geom_angle_atom_site_label_3
_geom_angle_site_symmetry_1
_geom_angle_site_symmetry_3
_geom_angle
_geom_angle_publ_flag
N3 Ni1 N3 . 2_755 180.00(17) ?
N3 Ni1 N5 . . 90.40(7) yes
N3 Ni1 N5 2_755 . 89.60(7) ?
N3 Ni1 N5 . 2_755 89.60(7) ?
N3 Ni1 N5 2_755 2_755 90.40(7) ?
N5 Ni1 N5 . 2_755 180.00(11) ?
N3 Ni1 N1 . . 89.75(7) yes
N3 Ni1 N1 2_755 . 90.25(7) ?
N5 Ni1 N1 . . 88.57(7) yes
N5 Ni1 N1 2_755 . 91.43(7) ?
N3 Ni1 N1 . 2_755 90.25(7) ?
N3 Ni1 N1 2_755 2_755 89.75(7) ?
N5 Ni1 N1 . 2_755 91.43(7) ?
N5 Ni1 N1 2_755 2_755 88.57(7) ?
N1 Ni1 N1 . 2_755 180.00(12) ?
C10 O1 C16 . . 117.6(2) ?
C1 N1 C3 . . 104.8(2) ?
C1 N1 Ni1 . . 127.63(17) ?
C3 N1 Ni1 . . 127.57(16) ?
C1 N2 C2 . . 107.1(2) ?
C1 N2 H2A . . 126.5 ?
C2 N2 H2A . . 126.5 ?
C6 N3 C4 . . 104.9(2) ?
C6 N3 Ni1 . . 129.20(16) ?
C4 N3 Ni1 . . 125.88(17) ?
C6 N4 C5 . . 106.8(2) ?
C6 N4 H4A . . 126.6 ?
C5 N4 H4A . . 126.6 ?
C9 N5 C7 . . 104.8(2) ?
C9 N5 Ni1 . . 124.70(17) ?
C7 N5 Ni1 . . 129.16(15) ?
C9 N6 C8 . . 107.2(2) ?
C9 N6 H6A . . 126.4 ?
C8 N6 H6A . . 126.4 ?
N1 C1 N2 . . 111.9(2) ?
N1 C1 H1A . . 124.1 ?
N2 C1 H1A . . 124.1 ?
N2 C2 C3 . . 106.7(2) ?
N2 C2 H2B . . 126.6 ?
C3 C2 H2B . . 126.6 ?
C2 C3 N1 . . 109.5(2) ?
C2 C3 H3A . . 125.2 ?
N1 C3 H3A . . 125.2 ?
C5 C4 N3 . . 109.5(3) ?
C5 C4 H4B . . 125.3 ?
N3 C4 H4B . . 125.3 ?
C4 C5 N4 . . 106.8(2) ?
C4 C5 H5A . . 126.6 ?
N4 C5 H5A . . 126.6 ?
N3 C6 N4 . . 112.0(2) ?
N3 C6 H6B . . 124.0 ?
N4 C6 H6B . . 124.0 ?
C8 C7 N5 . . 109.8(2) ?
C8 C7 H7A . . 125.1 ?
N5 C7 H7A . . 125.1 ?
C7 C8 N6 . . 106.2(2) ?
C7 C8 H8A . . 126.9 ?
N6 C8 H8A . . 126.9 ?
N5 C9 N6 . . 112.0(2) ?
N5 C9 H9A . . 124.0 ?
N6 C9 H9A . . 124.0 ?
O1 C10 C11 . . 124.8(2) ?
O1 C10 C15 . . 115.3(2) ?
C11 C10 C15 . . 119.9(2) ?
C10 C11 C12 . . 119.6(2) ?
C10 C11 H11A . . 120.2 ?
C12 C11 H11A . . 120.2 ?
C13 C12 C11 . . 121.1(2) ?
C13 C12 H12A . . 119.4 ?
C11 C12 H12A . . 119.4 ?
C12 C13 C14 . . 118.6(2) ?
C12 C13 C17 . . 120.85(19) ?
C14 C13 C17 . . 120.58(19) ?
C15 C14 C13 . . 121.0(2) ?
C15 C14 H14A . . 119.5 ?
C13 C14 H14A . . 119.5 ?
C14 C15 C10 . . 119.8(2) ?
C14 C15 H15A . . 120.1 ?
C10 C15 H15A . . 120.1 ?
O1 C16 H16A . . 109.5 ?
O1 C16 H16B . . 109.5 ?
H16A C16 H16B . . 109.5 ?
O1 C16 H16C . . 109.5 ?
H16A C16 H16C . . 109.5 ?
H16B C16 H16C . . 109.5 ?
O2 C17 O3 . . 123.7(2) ?
O2 C17 C13 . . 119.01(19) ?
O3 C17 C13 . . 117.28(18) ?

loop_
_geom_bond_atom_site_label_1
_geom_bond_atom_site_label_2
_geom_bond_site_symmetry_2
_geom_bond_distance
_geom_bond_publ_flag
Ni1 N3 . 2.127(2) yes
Ni1 N3 2_755 2.1266(19) ?
Ni1 N5 . 2.140(2) yes
Ni1 N5 2_755 2.1395(18) ?
Ni1 N1 . 2.141(2) yes
Ni1 N1 2_755 2.1406(17) ?
O1 C10 . 1.370(3) ?
O1 C16 . 1.422(3) ?
O2 C17 . 1.244(2) ?
O3 C17 . 1.266(3) ?
N1 C1 . 1.319(3) ?
N1 C3 . 1.372(3) ?
N2 C1 . 1.342(3) ?
N2 C2 . 1.347(4) ?
N2 H2A . .8600 ?
N3 C6 . 1.310(3) ?
N3 C4 . 1.375(3) ?
N4 C6 . 1.342(3) ?
N4 C5 . 1.350(4) ?
N4 H4A . .8600 ?
N5 C9 . 1.324(3) ?
N5 C7 . 1.370(3) ?
N6 C9 . 1.330(3) ?
N6 C8 . 1.362(4) ?
N6 H6A . .8600 ?
C1 H1A . .9300 ?
C2 C3 . 1.358(4) ?
C2 H2B . .9300 ?
C3 H3A . .9300 ?
C4 C5 . 1.350(4) ?
C4 H4B . .9300 ?
C5 H5A . .9300 ?
C6 H6B . .9300 ?
C7 C8 . 1.357(3) ?
C7 H7A . .9300 ?
C8 H8A . .9300 ?
C9 H9A . .9300 ?
C10 C11 . 1.385(3) ?
C10 C15 . 1.394(3) ?
C11 C12 . 1.392(3) ?
C11 H11A . .9300 ?
C12 C13 . 1.384(3) ?
C12 H12A . .9300 ?
C13 C14 . 1.395(3) ?
C13 C17 . 1.511(3) ?
C14 C15 . 1.382(3) ?
C14 H14A . .9300 ?
C15 H15A . .9300 ?
C16 H16A . .9600 ?
C16 H16B . .9600 ?
C16 H16C . .9600 ?

loop_
_geom_hbond_atom_site_label_D
_geom_hbond_atom_site_label_H
_geom_hbond_atom_site_label_A
_geom_hbond_site_symmetry_A
_geom_hbond_distance_DH
_geom_hbond_distance_HA
_geom_hbond_distance_DA
_geom_hbond_angle_DHA
_geom_hbond_publ_flag
N2 H2A O2 1_555 .86 2.52 3.057(4) 121 no
N2 H2A O2 2_656 .86 2.02 2.790(3) 147 yes
N4 H4A O3 1_645 .86 2.04 2.803(3) 147 yes
N6 H6A O2 1_655 .86 2.51 3.157(3) 132 no
N6 H6A O3 1_655 .86 1.91 2.762(3) 169 yes
C4 H4B O1 1_545 .93 2.56 3.307(4) 137 no
C9 H9A N3 2_755 .93 2.57 3.075(4) 114 no
C14 H14A O3 2_665 .93 2.58 3.303(3) 134 no

loop_
_geom_torsion_atom_site_label_1
_geom_torsion_atom_site_label_2
_geom_torsion_atom_site_label_3
_geom_torsion_atom_site_label_4
_geom_torsion_site_symmetry_1
_geom_torsion
N3 Ni1 N1 C1 . -97.2(2)
N3 Ni1 N1 C1 2_755 82.8(2)
N5 Ni1 N1 C1 . 172.4(2)
N5 Ni1 N1 C1 2_755 -7.6(2)
N1 Ni1 N1 C1 2_755 -4E1(10)
N3 Ni1 N1 C3 . 81.5(2)
N3 Ni1 N1 C3 2_755 -98.5(2)
N5 Ni1 N1 C3 . -8.9(2)
N5 Ni1 N1 C3 2_755 171.1(2)
N1 Ni1 N1 C3 2_755 14E1(10)
N3 Ni1 N3 C6 2_755 -11E1(10)
N5 Ni1 N3 C6 . -67.2(2)
N5 Ni1 N3 C6 2_755 112.8(2)
N1 Ni1 N3 C6 . -155.8(2)
N1 Ni1 N3 C6 2_755 24.2(2)
N3 Ni1 N3 C4 2_755 7E1(10)
N5 Ni1 N3 C4 . 110.9(2)
N5 Ni1 N3 C4 2_755 -69.1(2)
N1 Ni1 N3 C4 . 22.3(2)
N1 Ni1 N3 C4 2_755 -157.7(2)
N3 Ni1 N5 C9 . -168.7(2)
N3 Ni1 N5 C9 2_755 11.3(2)
N5 Ni1 N5 C9 2_755 10E1(9)
N1 Ni1 N5 C9 . -79.0(2)
N1 Ni1 N5 C9 2_755 101.0(2)
N3 Ni1 N5 C7 . -4.0(2)
N3 Ni1 N5 C7 2_755 176.0(2)
N5 Ni1 N5 C7 2_755 -10E1(9)
N1 Ni1 N5 C7 . 85.7(2)
N1 Ni1 N5 C7 2_755 -94.3(2)
C3 N1 C1 N2 . .0(3)
Ni1 N1 C1 N2 . 178.94(16)
C2 N2 C1 N1 . .2(3)
C1 N2 C2 C3 . -.4(3)
N2 C2 C3 N1 . .4(4)
C1 N1 C3 C2 . -.3(3)
Ni1 N1 C3 C2 . -179.2(2)
C6 N3 C4 C5 . .8(3)
Ni1 N3 C4 C5 . -177.6(2)
N3 C4 C5 N4 . -.7(4)
C6 N4 C5 C4 . .3(3)
C4 N3 C6 N4 . -.6(3)
Ni1 N3 C6 N4 . 177.74(16)
C5 N4 C6 N3 . .2(3)
C9 N5 C7 C8 . 1.2(3)
Ni1 N5 C7 C8 . -165.85(18)
N5 C7 C8 N6 . -1.3(3)
C9 N6 C8 C7 . .9(3)
C7 N5 C9 N6 . -.6(3)
Ni1 N5 C9 N6 . 167.19(16)
C8 N6 C9 N5 . -.2(3)
C16 O1 C10 C11 . 2.1(4)
C16 O1 C10 C15 . -178.7(2)
O1 C10 C11 C12 . 178.6(2)
C15 C10 C11 C12 . -.6(4)
C10 C11 C12 C13 . .8(4)
C11 C12 C13 C14 . -.4(4)
C11 C12 C13 C17 . 179.9(2)
C12 C13 C14 C15 . -.3(4)
C17 C13 C14 C15 . 179.4(2)
C13 C14 C15 C10 . .6(4)
O1 C10 C15 C14 . -179.4(2)
C11 C10 C15 C14 . -.1(4)
C12 C13 C17 O2 . 6.2(3)
C14 C13 C17 O2 . -173.6(2)
C12 C13 C17 O3 . -172.4(2)
C14 C13 C17 O3 . 7.8(3)
